data_2217457
loop_
_publ_author_name
'He-Bing Li'

_publ_section_title
;
 3-Bromo-<i>N</i>'-(2-hydroxybenzylidene)benzohydrazide
;
_journal_coeditor_code CI2553
_journal_issue 2
_journal_name_full 'Acta Crystallographica Section E'
_journal_page_first o465
_journal_page_last o465
_journal_paper_doi 10.1107/S1600536808001293
_journal_volume 64
_journal_year 2008
_chemical_formula_iupac 'C14 H11 Br N2 O2'
_chemical_formula_moiety 'C14 H11 Br N2 O2'
_chemical_formula_sum 'C14 H11 Br N2 O2'
_chemical_formula_weight 319.16
_chemical_name_systematic
;
3-Bromo-<i>N</i>'-(2-hydroxybenzylidene)benzohydrazide
;
_space_group_IT_number 14
_symmetry_cell_setting monoclinic
_symmetry_space_group_name_Hall '-P 2ybc'
_symmetry_space_group_name_H-M 'P 1 21/c 1'
_atom_sites_solution_hydrogens geom
_atom_sites_solution_primary direct
_atom_sites_solution_secondary difmap
_audit_creation_method SHELXL-97
_cell_angle_alpha 90.00
_cell_angle_beta 95.882(2)
_cell_angle_gamma 90.00
_cell_formula_units_Z 4
_cell_length_a 10.9397(17)
_cell_length_b 13.672(2)
_cell_length_c 8.8915(14)
_cell_measurement_reflns_used 2541
_cell_measurement_temperature 298(2)
_cell_measurement_theta_max 25.8
_cell_measurement_theta_min 2.3
_cell_volume 1322.9(4)
_computing_cell_refinement 'SAINT (Bruker, 1998)'
_computing_data_collection 'SMART (Bruker, 1998)'
_computing_data_reduction 'SAINT (Bruker, 1998)'
_computing_molecular_graphics 'SHELXTL (Sheldrick, 2008)'
_computing_publication_material 'SHELXTL (Sheldrick, 2008)'
_computing_structure_refinement 'SHELXL97 (Sheldrick, 2008)'
_computing_structure_solution 'SHELXS97 (Sheldrick, 2008)'
_diffrn_ambient_temperature 298(2)
_diffrn_measured_fraction_theta_full 0.993
_diffrn_measured_fraction_theta_max 0.993
_diffrn_measurement_device_type 'Bruker SMART CCD area-detector'
_diffrn_measurement_method '\w scans'
_diffrn_radiation_monochromator graphite
_diffrn_radiation_source 'fine-focus sealed tube'
_diffrn_radiation_type MoK\a
_diffrn_radiation_wavelength 0.71073
_diffrn_reflns_av_R_equivalents 0.0218
_diffrn_reflns_av_sigmaI/netI 0.0299
_diffrn_reflns_limit_h_max 11
_diffrn_reflns_limit_h_min -14
_diffrn_reflns_limit_k_max 17
_diffrn_reflns_limit_k_min -17
_diffrn_reflns_limit_l_max 11
_diffrn_reflns_limit_l_min -11
_diffrn_reflns_number 7853
_diffrn_reflns_theta_full 27.50
_diffrn_reflns_theta_max 27.50
_diffrn_reflns_theta_min 2.39
_diffrn_standards_number 0
_exptl_absorpt_coefficient_mu 3.106
_exptl_absorpt_correction_T_max 0.4559
_exptl_absorpt_correction_T_min 0.4364
_exptl_absorpt_correction_type multi-scan
_exptl_absorpt_process_details '(SADABS; Sheldrick, 1996)'
_exptl_crystal_colour yellow
_exptl_crystal_density_diffrn 1.603
_exptl_crystal_density_method 'not measured'
_exptl_crystal_description Block
_exptl_crystal_F_000 640
_exptl_crystal_size_max 0.32
_exptl_crystal_size_mid 0.30
_exptl_crystal_size_min 0.30
_refine_diff_density_max 0.728
_refine_diff_density_min -0.763
_refine_ls_extinction_method none
_refine_ls_goodness_of_fit_ref 1.032
_refine_ls_hydrogen_treatment mixed
_refine_ls_matrix_type full
_refine_ls_number_parameters 176
_refine_ls_number_reflns 3029
_refine_ls_number_restraints 1
_refine_ls_restrained_S_all 1.032
_refine_ls_R_factor_all 0.0706
_refine_ls_R_factor_gt 0.0391
_refine_ls_shift/su_max 0.001
_refine_ls_shift/su_mean <0.001
_refine_ls_structure_factor_coef Fsqd
_refine_ls_weighting_details 'calc w=1/[\s^2^(Fo^2^)+(0.0440P)^2^+0.8938P] where P=(Fo^2^+2Fc^2^)/3'
_refine_ls_weighting_scheme calc
_refine_ls_wR_factor_gt 0.0925
_refine_ls_wR_factor_ref 0.1061
_reflns_number_gt 1997
_reflns_number_total 3029
_reflns_threshold_expression I>2\s(I)
_cod_data_source_file ci2553.cif
_cod_data_source_block I
_cod_depositor_comments
;
The following automatic conversions were performed:
'_symmetry_cell_setting' value 'Monoclinic' changed to 'monoclinic'
according to '/home/saulius/struct/CIF-dictionaries/cif_core.dic'
dictionary named 'cif_core.dic' version 2.4.1 from 2010-06-29.

Automatic conversion script
Id: cif_fix_enum 1527 2010-12-29 10:47:43Z saulius 

The following automatic conversions were performed:

'_symmetry_cell_setting' value 'Monoclinic' changed to 'monoclinic'
according to /home/saulius/struct/CIF-dictionaries/cif_core.dic
dictionary named 'cif_core.dic' version 2.4.1 from 2010-06-29.

Automatic conversion script
Id: cif_fix_values 1715 2011-07-08 13:25:40Z adriana 
;
_cod_original_cell_volume 1322.8(4)
_cod_original_sg_symbol_H-M 'P 21/c'
_cod_database_code 2217457
_cod_database_fobs_code 2217457

loop_
_symmetry_equiv_pos_as_xyz
'x, y, z'
'-x, y+1/2, -z+1/2'
'-x, -y, -z'
'x, -y-1/2, z-1/2'

loop_
_atom_site_type_symbol
_atom_site_label
_atom_site_fract_x
_atom_site_fract_y
_atom_site_fract_z
_atom_site_U_iso_or_equiv
_atom_site_adp_type
_atom_site_calc_flag
_atom_site_refinement_flags
_atom_site_occupancy
Br Br1 0.84586(4) 0.69664(2) 0.07515(6) 0.07832(19) Uani d . 1
O O1 0.5849(2) 0.09555(15) -0.3004(2) 0.0534(5) Uani d . 1
H H1 0.6305 0.1342 -0.2516 0.080 Uiso calc R 1
O O2 0.7840(2) 0.33361(14) -0.1658(2) 0.0481(5) Uani d . 1
N N1 0.7189(2) 0.16000(16) -0.0568(2) 0.0389(5) Uani d . 1
N N2 0.7749(2) 0.23255(16) 0.0345(3) 0.0405(5) Uani d D 1
C C1 0.6433(2) -0.00290(19) -0.0791(3) 0.0368(6) Uani d . 1
C C2 0.5861(3) 0.0088(2) -0.2268(3) 0.0409(6) Uani d . 1
C C3 0.5269(3) -0.0700(2) -0.3001(4) 0.0538(8) Uani d . 1
H H3 0.4882 -0.0620 -0.3974 0.065 Uiso calc R 1
C C4 0.5246(3) -0.1593(2) -0.2315(4) 0.0587(9) Uani d . 1
H H4 0.4853 -0.2116 -0.2831 0.070 Uiso calc R 1
C C5 0.5801(3) -0.1726(2) -0.0866(4) 0.0567(9) Uani d . 1
H H5 0.5784 -0.2336 -0.0405 0.068 Uiso calc R 1
C C6 0.6378(3) -0.0954(2) -0.0110(4) 0.0491(7) Uani d . 1
H H6 0.6740 -0.1043 0.0873 0.059 Uiso calc R 1
C C7 0.7039(3) 0.07677(19) 0.0056(3) 0.0398(6) Uani d . 1
H H7 0.7325 0.0676 0.1067 0.048 Uiso calc R 1
C C8 0.8024(3) 0.31817(18) -0.0293(3) 0.0365(6) Uani d . 1
C C9 0.8582(2) 0.39488(19) 0.0755(3) 0.0359(6) Uani d . 1
C C10 0.8331(3) 0.4917(2) 0.0361(3) 0.0416(7) Uani d . 1
H H10 0.7829 0.5067 -0.0518 0.050 Uiso calc R 1
C C11 0.8834(3) 0.5656(2) 0.1290(4) 0.0474(7) Uani d . 1
C C12 0.9601(3) 0.5450(2) 0.2575(4) 0.0552(8) Uani d . 1
H H12 0.9943 0.5954 0.3184 0.066 Uiso calc R 1
C C13 0.9855(3) 0.4493(2) 0.2948(3) 0.0572(9) Uani d . 1
H H13 1.0377 0.4349 0.3811 0.069 Uiso calc R 1
C C14 0.9343(3) 0.3738(2) 0.2055(3) 0.0468(7) Uani d . 1
H H14 0.9509 0.3091 0.2329 0.056 Uiso calc R 1
H H2 0.778(4) 0.223(3) 0.1343(14) 0.080 Uiso d D 1

loop_
_atom_site_aniso_label
_atom_site_aniso_U_11
_atom_site_aniso_U_22
_atom_site_aniso_U_33
_atom_site_aniso_U_12
_atom_site_aniso_U_13
_atom_site_aniso_U_23
Br1 0.0724(3) 0.03681(19) 0.1239(4) 0.00291(16) 0.0012(2) -0.01230(19)
O1 0.0719(16) 0.0428(11) 0.0428(12) -0.0081(10) -0.0072(10) 0.0057(9)
O2 0.0717(14) 0.0422(10) 0.0285(11) -0.0023(10) -0.0047(9) -0.0005(8)
N1 0.0472(14) 0.0350(11) 0.0338(12) -0.0024(10) 0.0004(10) -0.0045(10)
N2 0.0559(15) 0.0350(11) 0.0292(12) -0.0041(11) -0.0022(11) -0.0036(10)
C1 0.0382(15) 0.0318(13) 0.0409(15) 0.0024(11) 0.0057(12) -0.0011(11)
C2 0.0441(16) 0.0392(14) 0.0397(16) -0.0023(12) 0.0052(12) -0.0023(12)
C3 0.060(2) 0.0524(18) 0.0481(18) -0.0130(15) -0.0005(15) -0.0042(14)
C4 0.060(2) 0.0435(16) 0.073(2) -0.0143(15) 0.0066(18) -0.0148(16)
C5 0.060(2) 0.0345(15) 0.076(2) -0.0035(14) 0.0107(18) 0.0042(15)
C6 0.0550(18) 0.0398(15) 0.0517(18) 0.0034(13) 0.0019(14) 0.0053(13)
C7 0.0452(16) 0.0388(14) 0.0342(15) 0.0032(12) -0.0013(12) -0.0013(11)
C8 0.0428(16) 0.0359(14) 0.0301(15) 0.0035(11) 0.0008(11) -0.0004(11)
C9 0.0397(15) 0.0373(14) 0.0304(14) -0.0036(11) 0.0028(11) -0.0023(11)
C10 0.0437(16) 0.0390(15) 0.0410(16) -0.0004(12) -0.0012(12) -0.0042(12)
C11 0.0468(17) 0.0357(14) 0.061(2) -0.0029(12) 0.0098(15) -0.0069(13)
C12 0.063(2) 0.0560(19) 0.0470(19) -0.0200(16) 0.0056(16) -0.0149(15)
C13 0.066(2) 0.067(2) 0.0364(17) -0.0203(17) -0.0083(15) 0.0003(15)
C14 0.0564(19) 0.0464(16) 0.0358(16) -0.0079(14) -0.0036(14) 0.0043(12)

loop_
_atom_type_symbol
_atom_type_description
_atom_type_scat_dispersion_real
_atom_type_scat_dispersion_imag
_atom_type_scat_source
C C 0.0033 0.0016 'International Tables Vol C Tables 4.2.6.8 and 6.1.1.4'
H H 0.0000 0.0000 'International Tables Vol C Tables 4.2.6.8 and 6.1.1.4'
N N 0.0061 0.0033 'International Tables Vol C Tables 4.2.6.8 and 6.1.1.4'
O O 0.0106 0.0060 'International Tables Vol C Tables 4.2.6.8 and 6.1.1.4'
Br Br -0.2901 2.4595 'International Tables Vol C Tables 4.2.6.8 and 6.1.1.4'

loop_
_geom_angle_atom_site_label_1
_geom_angle_atom_site_label_2
_geom_angle_atom_site_label_3
_geom_angle
C2 O1 H1 109.5
C7 N1 N2 116.7(2)
C8 N2 N1 118.6(2)
C8 N2 H2 124(3)
N1 N2 H2 117(3)
C2 C1 C6 118.1(3)
C2 C1 C7 122.5(2)
C6 C1 C7 119.4(3)
O1 C2 C3 118.2(3)
O1 C2 C1 122.2(2)
C3 C2 C1 119.5(3)
C4 C3 C2 121.0(3)
C4 C3 H3 119.5
C2 C3 H3 119.5
C3 C4 C5 120.5(3)
C3 C4 H4 119.7
C5 C4 H4 119.7
C6 C5 C4 119.5(3)
C6 C5 H5 120.2
C4 C5 H5 120.2
C5 C6 C1 121.3(3)
C5 C6 H6 119.3
C1 C6 H6 119.3
N1 C7 C1 121.0(2)
N1 C7 H7 119.5
C1 C7 H7 119.5
O2 C8 N2 123.0(2)
O2 C8 C9 120.8(2)
N2 C8 C9 116.3(2)
C14 C9 C10 119.7(3)
C14 C9 C8 123.2(2)
C10 C9 C8 117.0(2)
C11 C10 C9 119.2(3)
C11 C10 H10 120.4
C9 C10 H10 120.4
C12 C11 C10 121.3(3)
C12 C11 Br1 120.1(2)
C10 C11 Br1 118.6(2)
C13 C12 C11 119.1(3)
C13 C12 H12 120.5
C11 C12 H12 120.5
C12 C13 C14 120.9(3)
C12 C13 H13 119.6
C14 C13 H13 119.6
C9 C14 C13 119.8(3)
C9 C14 H14 120.1
C13 C14 H14 120.1

loop_
_geom_bond_atom_site_label_1
_geom_bond_atom_site_label_2
_geom_bond_distance
Br1 C11 1.889(3)
O1 C2 1.354(3)
O1 H1 0.82
O2 C8 1.228(3)
N1 C7 1.284(3)
N1 N2 1.384(3)
N2 C8 1.348(3)
N2 H2 0.890(10)
C1 C2 1.404(4)
C1 C6 1.406(4)
C1 C7 1.446(4)
C2 C3 1.385(4)
C3 C4 1.367(5)
C3 H3 0.93
C4 C5 1.379(5)
C4 H4 0.93
C5 C6 1.371(4)
C5 H5 0.93
C6 H6 0.93
C7 H7 0.93
C8 C9 1.491(4)
C9 C14 1.384(4)
C9 C10 1.390(4)
C10 C11 1.383(4)
C10 H10 0.93
C11 C12 1.376(5)
C12 C13 1.372(5)
C12 H12 0.93
C13 C14 1.385(4)
C13 H13 0.93
C14 H14 0.93

loop_
_geom_hbond_atom_site_label_D
_geom_hbond_atom_site_label_H
_geom_hbond_atom_site_label_A
_geom_hbond_site_symmetry_A
_geom_hbond_distance_DH
_geom_hbond_distance_HA
_geom_hbond_distance_DA
_geom_hbond_angle_DHA
O1 H1 N1 . 0.82 1.93 2.639(3) 145
N2 H2 O2 4_566 0.890(10) 1.934(15) 2.806(3) 165(4)
C7 H7 O2 4_566 0.93 2.45 3.206(3) 139

loop_
_cod_related_entry_id
_cod_related_entry_database
_cod_related_entry_code
1 ChemSpider 10440901
